data_2004574
loop_
_publ_author_name
'Kurogoshi, S.'
'Hori, K.'

_publ_section_title
;
 Ethyl and Butyl
 4-[4-(4-<i>n</i>-Octyloxybenzoyloxy)benzylidene]aminobenzoates
;
_journal_issue 3
_journal_name_full 'Acta Crystallographica Section C'
_journal_page_first 660
_journal_page_last 663
_journal_paper_doi 10.1107/S0108270195013321
_journal_volume 52
_journal_year 1996
_chemical_formula_sum 'C31 H35 N O5'
_chemical_formula_weight 501.60
_chemical_melting_point 421.15
_chemical_name_systematic
;
   Ethyl 4-[4'-(4"-n-octyloxybenzoyloxy)benzylidene]aminobenzoate
;
_space_group_IT_number 4
_symmetry_cell_setting monoclinic
_symmetry_space_group_name_Hall 'P 2yb'
_symmetry_space_group_name_H-M 'P 1 21 1'
_audit_creation_method SHELXL
_cell_angle_alpha 90
_cell_angle_beta 95.08(3)
_cell_angle_gamma 90
_cell_formula_units_Z 2
_cell_length_a 32.686(4)
_cell_length_b 4.094(5)
_cell_length_c 10.257(7)
_cell_measurement_reflns_used 18
_cell_measurement_temperature 293(2)
_cell_measurement_theta_max 26.5
_cell_measurement_theta_min 20.0
_cell_volume 1367.2(19)
_computing_cell_refinement 'MSC/AFC Diffractometer Control Software'
_computing_data_collection
;
MSC/AFC Diffractometer Control Software
(Molecular Structure Corporation, 1992a)
;
_computing_data_reduction 'TEXSAN (Molecular Structure Corporation, 1992b)'
_computing_molecular_graphics TEXSAN
_computing_publication_material 'SHELXL93 (Sheldrick, 1993)'
_computing_structure_refinement 'SHELXL93 (Sheldrick, 1993)'
_computing_structure_solution 'MULTAN88 (Debaerdemaeker, Tate & Woolfson, 1985)'
_diffrn_ambient_temperature 293(2)
_diffrn_measurement_device 'Rigaku AFC-7R four-circle'
_diffrn_measurement_method 2\q/\w
_diffrn_radiation_monochromator graphite
_diffrn_radiation_source 'fine-focus rotating anode'
_diffrn_radiation_type CuK\a
_diffrn_radiation_wavelength 1.54180
_diffrn_reflns_av_R_equivalents 0.0000
_diffrn_reflns_av_sigmaI/netI 0.0241
_diffrn_reflns_limit_h_max 36
_diffrn_reflns_limit_h_min -36
_diffrn_reflns_limit_k_max 0
_diffrn_reflns_limit_k_min -4
_diffrn_reflns_limit_l_max 11
_diffrn_reflns_limit_l_min 0
_diffrn_reflns_number 2522
_diffrn_reflns_theta_max 59.94
_diffrn_reflns_theta_min 2.71
_diffrn_standards_decay_% 0.82
_diffrn_standards_interval_count 150
_diffrn_standards_number 3
_exptl_absorpt_coefficient_mu 0.659
_exptl_absorpt_correction_type none
_exptl_crystal_colour colourless
_exptl_crystal_density_diffrn 1.219
_exptl_crystal_density_method 'not measured'
_exptl_crystal_description plate
_exptl_crystal_F_000 536
_exptl_crystal_size_max 0.60
_exptl_crystal_size_mid 0.40
_exptl_crystal_size_min 0.05
_refine_diff_density_max 0.249
_refine_diff_density_min -0.246
_refine_ls_abs_structure_details 'Flack (1983) parameter = 0.16(75)'
_refine_ls_abs_structure_Flack 0.2(8)
_refine_ls_extinction_method none
_refine_ls_goodness_of_fit_all 1.052
_refine_ls_goodness_of_fit_obs 1.014
_refine_ls_matrix_type full
_refine_ls_number_parameters 302
_refine_ls_number_reflns 2338
_refine_ls_number_restraints 2
_refine_ls_restrained_S_all 6.848
_refine_ls_restrained_S_obs 1.015
_refine_ls_R_factor_all 0.1154
_refine_ls_R_factor_obs 0.0692
_refine_ls_shift/esd_max 0.409
_refine_ls_shift/esd_mean 0.029
_refine_ls_structure_factor_coef Fsqd
_refine_ls_weighting_scheme
;
calc w = 1/[\s^2^(F~o~^2^) + (0.1545P)^2^ + 0.5758P]
where P = (F~o~^2^ + 2F~c~^2^)/3
;
_refine_ls_wR_factor_all 0.8720
_refine_ls_wR_factor_obs 0.1937
_reflns_number_observed 1718
_reflns_number_total 2373
_reflns_observed_criterion >2sigma(I)
_cod_data_source_file as1215.cif
_cod_data_source_block ethyl
_cod_depositor_comments
;
The following automatic conversions were performed:

'_chemical_melting_point' value '148\%C' was changed to '421.15' - it
was converted from degrees Celsius(C) to Kelvins(K).

Automatic conversion script
Id: cif_fix_values 1715 2011-07-08 13:25:40Z adriana 
;
_cod_original_cell_volume 1367.(2)
_cod_original_sg_symbol_H-M 'P 21'
_cod_original_formula_sum 'C31 H35 N1 O5'
_cod_database_code 2004574

loop_
_symmetry_equiv_pos_as_xyz
'x, y, z'
'-x, y+1/2, -z'

loop_
_atom_site_aniso_label
_atom_site_aniso_U_11
_atom_site_aniso_U_22
_atom_site_aniso_U_33
_atom_site_aniso_U_12
_atom_site_aniso_U_13
_atom_site_aniso_U_23
O1 0.067(3) 0.103(4) 0.054(2) 0.002(3) 0.008(2) -0.011(3)
O2 0.080(3) 0.145(6) 0.075(3) 0.005(4) 0.021(2) -0.036(4)
O3 0.066(3) 0.100(4) 0.042(2) -0.003(3) 0.001(2) -0.014(3)
O4 0.075(3) 0.116(5) 0.057(2) -0.006(3) 0.003(2) -0.031(3)
O5 0.068(3) 0.081(3) 0.050(2) -0.002(3) 0.006(2) -0.004(3)
N1 0.081(4) 0.083(4) 0.040(2) 0.003(3) 0.002(2) 0.007(3)
C1 0.070(4) 0.064(4) 0.043(3) -0.005(4) 0.013(3) 0.003(3)
C2 0.087(4) 0.077(5) 0.036(3) -0.003(4) 0.016(3) -0.003(4)
C3 0.084(5) 0.078(5) 0.038(3) -0.009(4) 0.007(3) 0.004(4)
C4 0.075(4) 0.065(4) 0.035(3) 0.004(4) 0.004(2) 0.003(3)
C5 0.078(4) 0.071(5) 0.041(3) 0.004(4) 0.010(3) 0.000(3)
C6 0.080(4) 0.060(4) 0.036(3) 0.002(4) 0.004(2) -0.003(3)
C8 0.081(4) 0.063(5) 0.033(3) -0.003(4) -0.004(2) -0.003(3)
C9 0.075(4) 0.075(5) 0.038(3) 0.007(4) -0.004(3) 0.003(3)
C10 0.087(5) 0.068(5) 0.042(3) -0.003(4) 0.008(3) -0.001(3)
C11 0.073(4) 0.072(5) 0.036(3) 0.006(4) 0.000(2) -0.013(3)
C12 0.074(4) 0.090(6) 0.036(3) 0.015(4) -0.004(2) -0.002(3)
C13 0.077(4) 0.077(5) 0.035(3) 0.005(4) 0.003(2) 0.000(3)
C15 0.078(4) 0.054(4) 0.036(3) -0.001(4) 0.008(2) 0.002(3)
C16 0.075(4) 0.063(4) 0.037(3) 0.008(4) 0.002(2) -0.009(3)
C17 0.073(4) 0.069(5) 0.039(3) -0.006(4) -0.003(2) -0.006(3)
C18 0.078(4) 0.051(4) 0.039(3) 0.001(4) 0.007(3) 0.001(3)
C19 0.070(4) 0.078(5) 0.043(3) -0.003(4) 0.011(3) -0.004(4)
C20 0.087(5) 0.072(5) 0.037(3) -0.002(4) 0.007(3) -0.003(3)
C7 0.076(4) 0.067(5) 0.039(3) 0.007(4) -0.004(3) -0.001(3)
C14 0.078(4) 0.066(5) 0.040(3) -0.007(4) 0.002(3) -0.006(3)
C21 0.081(4) 0.078(5) 0.049(3) -0.005(4) 0.018(3) 0.000(4)
C22 0.079(5) 0.106(7) 0.084(5) 0.004(5) 0.009(4) -0.023(5)
C23 0.085(5) 0.168(11) 0.091(5) -0.019(7) -0.013(4) -0.012(7)
C31 0.087(5) 0.073(5) 0.048(3) -0.006(4) 0.000(3) -0.002(4)
C32 0.069(4) 0.069(5) 0.060(3) 0.005(4) 0.002(3) 0.001(4)
C33 0.080(4) 0.075(5) 0.057(3) 0.001(4) 0.002(3) 0.000(4)
C34 0.070(4) 0.077(5) 0.064(4) -0.004(4) 0.001(3) -0.007(4)
C35 0.087(5) 0.086(6) 0.061(4) 0.004(5) -0.001(3) -0.009(4)
C36 0.093(5) 0.089(6) 0.065(4) -0.002(5) -0.004(3) -0.005(5)
C37 0.107(6) 0.120(9) 0.076(5) 0.006(6) -0.022(4) -0.004(6)
C38 0.120(8) 0.197(16) 0.116(7) 0.006(10) -0.043(6) -0.012(10)

loop_
_atom_site_label
_atom_site_occupancy
_atom_site_fract_x
_atom_site_fract_y
_atom_site_fract_z
_atom_site_U_iso_or_equiv
_atom_site_thermal_displace_type
_atom_site_calc_flag
_atom_site_refinement_flags
_atom_site_type_symbol
O1 1 .71637(13) .0898(15) .6589(4) .075(2) Uani d . O
O2 1 .71324(14) .290(2) .8585(4) .099(2) Uani d . O
O3 1 1.10040(12) .2386(15) .7638(3) .0695(15) Uani d . O
O4 1 1.10336(13) -.0020(17) .5680(4) .083(2) Uani d . O
O5 1 1.29205(12) .1670(14) .7583(4) .0664(12) Uani d . O
N1 1 .9077(2) .1318(18) .8338(4) .068(2) Uani d . N
C1 1 .77902(9) .1654(11) .7860(3) .059(2) Uani d G C
C2 1 .80041(11) .3013(11) .8960(3) .066(2) Uani d G C
H2 1 .78617 .4006 .9599 .079 Uiso calc R H
C3 1 .84306(11) .2887(13) .9106(3) .067(2) Uani d G C
H3 1 .85737 .3796 .9842 .080 Uiso calc R H
C4 1 .86434(9) .1402(15) .8152(3) .058(2) Uani d G C
C5 1 .84295(11) .0043(13) .7051(3) .063(2) Uani d G C
H5 1 .85719 -0.0950 .6413 .076 Uiso calc R H
C6 1 .80030(11) .0169(11) .6905(3) .059(2) Uani d G C
H6 1 .78599 -0.0740 .6169 .070 Uiso calc R H
C7 1 .9284(2) .237(2) .7436(5) .061(2) Uani d . C
H7 1 .907(2) .28(3) .660(8) .12(3) Uiso d . H
C8 1 .97282(9) .2307(12) .7496(3) .060(2) Uani d G C
C9 1 .99172 .3823 .6495 .063(2) Uani d G C
H9 1 .97588 .4830 .5812 .076 Uiso calc R H
C10 1 1.03430(11) .3833(13) .6516(3) .065(2) Uani d G C
H10 1 1.04695 .4847 .5847 .079 Uiso calc R H
C11 1 1.05798(9) .2327(14) .7537(3) .061(2) Uani d G C
C12 1 1.03908(11) .0811(14) .8537(3) .067(2) Uani d G C
H12 1 1.05492 -0.0196 .9221 .081 Uiso calc R H
C13 1 .99650(11) .0801(12) .8517(3) .063(2) Uani d G C
H13 1 .98385 -0.0213 .9186 .076 Uiso calc R H
C14 1 1.1204(2) .1236(19) .6651(5) .062(2) Uani d . C
C15 1 1.16545(9) .1512(11) .6915(3) .056(2) Uani d G C
C16 1 1.18325(11) .3020(11) .8040(3) .058(2) Uani d G C
H16 1 1.16672 .3955 .8631 .070 Uiso calc R H
C17 1 1.22575(11) .3131(13) .8280(3) .061(2) Uani d G C
H17 1 1.23766 .4140 .9033 .073 Uiso calc R H
C18 1 1.25045(9) .1735(14) .7395(3) .056(2) Uani d G C
C19 1 1.23266(11) .0227(13) .6270(3) .064(2) Uani d G C
H19 1 1.24918 -0.0707 .5679 .076 Uiso calc R H
C20 1 1.19015(11) .0116(11) .6030(3) .065(2) Uani d G C
H20 1 1.17825 -0.0893 .5277 .078 Uiso calc R H
C21 1 .7339(2) .191(2) .7749(6) .069(2) Uani d . C
C22 1 .6726(2) .087(3) .6414(7) .089(3) Uani d . C
H22A 1 .6619 .2985 .6637 .107 Uiso calc R H
H22B 1 .6619 -0.0760 .6981 .107 Uiso calc R H
C23 1 .6597(2) .008(4) .5010(8) .116(4) Uani d . C
H23A 1 .6303 .0048 .4877 .174 Uiso calc R H
H23B 1 .6703 -0.2026 .4799 .174 Uiso calc R H
H23C 1 .6703 .1705 .4456 .174 Uiso calc R H
C31 1 1.3110(2) .291(2) .8795(5) .070(2) Uani d D C
H31A 1 1.3004 .1754 .9520 .083 Uiso calc R H
H31B 1 1.3046 .5207 .8876 .083 Uiso calc R H
C32 1 1.3561(2) .247(2) .8844(5) .066(2) Uani d D C
H32A 1 1.3671 .3885 .8202 .080 Uiso calc R H
H32B 1 1.3623 .0229 .8624 .080 Uiso calc R H
C33 1 1.3765(2) .327(2) 1.0203(6) .071(2) Uani d . C
H33A 1 1.3689 .5481 1.0426 .085 Uiso calc R H
H33B 1 1.3655 .1814 1.0831 .085 Uiso calc R H
C34 1 1.4226(2) .301(2) 1.0353(6) .071(2) Uani d . C
H34A 1 1.4339 .4522 .9751 .085 Uiso calc R H
H34B 1 1.4305 .0821 1.0114 .085 Uiso calc R H
C35 1 1.4413(2) .374(3) 1.1733(6) .078(2) Uani d . C
H35A 1 1.4329 .5916 1.1975 .094 Uiso calc R H
H35B 1 1.4302 .2209 1.2330 .094 Uiso calc R H
C36 1 1.4877(2) .355(3) 1.1906(6) .083(2) Uani d . C
H36A 1 1.4989 .5076 1.1307 .100 Uiso calc R H
H36B 1 1.4962 .1372 1.1672 .100 Uiso calc R H
C37 1 1.5058(3) .431(3) 1.3291(7) .103(3) Uani d . C
H37A 1 1.4980 .6511 1.3513 .123 Uiso calc R H
H37B 1 1.4939 .2828 1.3891 .123 Uiso calc R H
C38 1 1.5515(3) .403(5) 1.3486(9) .148(5) Uani d . C
H38A 1 1.5607 .4540 1.4378 .221 Uiso calc R H
H38B 1 1.5637 .5527 1.2913 .221 Uiso calc R H
H38C 1 1.5596 .1839 1.3292 .221 Uiso calc R H

loop_
_atom_type_symbol
_atom_type_description
_atom_type_scat_dispersion_real
_atom_type_scat_dispersion_imag
_atom_type_scat_source
C C 0.0181 0.0091 'International Tables Vol C Tables 4.2.6.8 and 6.1.1.4'
H H 0.0000 0.0000 'International Tables Vol C Tables 4.2.6.8 and 6.1.1.4'
O O 0.0492 0.0322 'International Tables Vol C Tables 4.2.6.8 and 6.1.1.4'
N N 0.0311 0.0180 'International Tables Vol C Tables 4.2.6.8 and 6.1.1.4'

loop_
_geom_angle_atom_site_label_1
_geom_angle_atom_site_label_2
_geom_angle_atom_site_label_3
_geom_angle
_geom_angle_publ_flag
C21 O1 C22 117.5(5) ?
C14 O3 C11 119.5(4) ?
C18 O5 C31 117.9(4) ?
C7 N1 C4 119.1(5) yes
C2 C1 C6 120.0 ?
C2 C1 C21 117.6(3) ?
C6 C1 C21 122.4(3) ?
C3 C2 C1 120.0 ?
C2 C3 C4 120.0 ?
C5 C4 C3 120.0 ?
C5 C4 N1 121.7(3) ?
C3 C4 N1 118.3(3) ?
C4 C5 C6 120.0 ?
C5 C6 C1 120.0 ?
C9 C8 C13 120.0 ?
C9 C8 C7 118.1(3) ?
C13 C8 C7 121.9(3) ?
C10 C9 C8 120.0 ?
C11 C10 C9 120.0 ?
O3 C11 C10 122.5(3) ?
O3 C11 C12 117.5(3) ?
C10 C11 C12 120.0 ?
C11 C12 C13 120.0 ?
C12 C13 C8 120.0 ?
C16 C15 C20 120.0 ?
C16 C15 C14 121.5(3) ?
C20 C15 C14 118.5(3) ?
C15 C16 C17 120.0 ?
C18 C17 C16 120.0 ?
O5 C18 C17 123.3(3) ?
O5 C18 C19 116.7(3) ?
C17 C18 C19 120.0 ?
C20 C19 C18 120.0 ?
C19 C20 C15 120.0 ?
N1 C7 C8 124.1(5) yes
O4 C14 O3 123.5(6) ?
O4 C14 C15 124.1(5) ?
O3 C14 C15 112.4(4) ?
O2 C21 O1 120.7(6) ?
O2 C21 C1 126.0(6) ?
O1 C21 C1 113.3(5) ?
O1 C22 C23 108.5(6) ?
O5 C31 C32 109.9(5) ?
C31 C32 C33 110.9(5) ?
C34 C33 C32 115.5(5) ?
C33 C34 C35 113.4(5) ?
C36 C35 C34 114.5(6) ?
C35 C36 C37 113.6(6) ?
C38 C37 C36 114.2(7) ?

loop_
_geom_bond_atom_site_label_1
_geom_bond_atom_site_label_2
_geom_bond_distance
_geom_bond_publ_flag
O1 C21 1.339(7) yes
O1 C22 1.425(8) yes
O2 C21 1.210(7) yes
O3 C14 1.338(7) yes
O3 C11 1.381(5) yes
O4 C14 1.212(7) yes
O5 C18 1.356(5) yes
O5 C31 1.432(7) yes
N1 C7 1.268(8) yes
N1 C4 1.414(6) yes
C1 C2 1.39 ?
C1 C6 1.39 ?
C1 C21 1.471(7) yes
C2 C3 1.39 ?
C3 C4 1.39 ?
C4 C5 1.39 ?
C5 C6 1.39 ?
C8 C9 1.39 ?
C8 C13 1.39 ?
C8 C7 1.448(7) yes
C9 C10 1.39 ?
C10 C11 1.39 ?
C11 C12 1.39 ?
C12 C13 1.39 ?
C15 C16 1.39 ?
C15 C20 1.39 ?
C15 C14 1.478(7) yes
C16 C17 1.39 ?
C17 C18 1.39 ?
C18 C19 1.39 ?
C19 C20 1.39 ?
C22 C23 1.500(10) ?
C31 C32 1.480(6) ?
C32 C33 1.527(8) ?
C33 C34 1.506(8) ?
C34 C35 1.520(8) ?
C35 C36 1.514(9) ?
C36 C37 1.522(9) ?
C37 C38 1.496(10) ?

loop_
_geom_torsion_atom_site_label_1
_geom_torsion_atom_site_label_2
_geom_torsion_atom_site_label_3
_geom_torsion_atom_site_label_4
_geom_torsion
C6 C1 C2 C3 0.0
C21 C1 C2 C3 -179.1(5)
C1 C2 C3 C4 0.0
C2 C3 C4 C5 0.0
C2 C3 C4 N1 -179.9(5)
C7 N1 C4 C5 52.7(8)
C7 N1 C4 C3 -127.4(6)
C3 C4 C5 C6 0.0
N1 C4 C5 C6 179.8(5)
C4 C5 C6 C1 0.0
C2 C1 C6 C5 0.0
C21 C1 C6 C5 179.0(6)
C13 C8 C9 C10 0.0
C7 C8 C9 C10 179.7(5)
C8 C9 C10 C11 0.0
C14 O3 C11 C10 -56.9(7)
C14 O3 C11 C12 125.9(5)
C9 C10 C11 O3 -177.1(5)
C9 C10 C11 C12 0.0
O3 C11 C12 C13 177.2(5)
C10 C11 C12 C13 0.0
C11 C12 C13 C8 0.0
C9 C8 C13 C12 0.0
C7 C8 C13 C12 -179.7(5)
C20 C15 C16 C17 0.0
C14 C15 C16 C17 177.6(5)
C15 C16 C17 C18 0.0
C31 O5 C18 C17 4.4(7)
C31 O5 C18 C19 -173.8(5)
C16 C17 C18 O5 -178.1(5)
C16 C17 C18 C19 0.0
O5 C18 C19 C20 178.2(4)
C17 C18 C19 C20 0.0
C18 C19 C20 C15 0.0
C16 C15 C20 C19 0.0
C14 C15 C20 C19 -177.7(5)
C4 N1 C7 C8 -177.8(6)
C9 C8 C7 N1 -173.9(6)
C13 C8 C7 N1 5.8(10)
C11 O3 C14 O4 -3.7(11)
C11 O3 C14 C15 179.4(5)
C16 C15 C14 O4 179.1(6)
C20 C15 C14 O4 -3.2(9)
C16 C15 C14 O3 -4.0(8)
C20 C15 C14 O3 173.7(5)
C22 O1 C21 O2 -3.7(13)
C22 O1 C21 C1 176.4(7)
C2 C1 C21 O2 -7.7(11)
C6 C1 C21 O2 173.2(8)
C2 C1 C21 O1 172.2(5)
C6 C1 C21 O1 -6.9(9)
C21 O1 C22 C23 172.9(9)
C18 O5 C31 C32 177.0(6)
O5 C31 C32 C33 -171.2(7)
C31 C32 C33 C34 -178.1(7)
C32 C33 C34 C35 -178.4(7)
C33 C34 C35 C36 -179.1(8)
C34 C35 C36 C37 179.7(9)
C35 C36 C37 C38 178.2(10)

loop_
_cod_related_entry_id
_cod_related_entry_database
_cod_related_entry_code
1 ChemSpider 21187000
